data_4079093
loop_
_publ_author_name
'Zech, Alexander'
'Haddow, Mairi F.'
'Othman, Hafiizah'
'Owen, Gareth R.'

_publ_section_title
;
 Utilizing the 8-Methoxycyclooct-4-en-1-ide Unit As a Hydrogen Atom
 Acceptor en Route to &#x201C;Metal--Borane Pincers&#x201D;
;
_journal_issue 19
_journal_name_full Organometallics
_journal_page_first 6753
_journal_paper_doi 10.1021/om300482m
_journal_volume 31
_journal_year 2012
_chemical_formula_moiety 'C28 H24 B N2 P Pt S2, 0.09(C H2 Cl2)'
_chemical_formula_sum 'C28.09 H24.18 B Cl0.19 N2 P Pt S2'
_chemical_formula_weight 697.34
_chemical_name_common Complex_4
_chemical_name_systematic
; 
 ? 
;
_space_group_IT_number 2
_space_group_name_H-M_alt 'P -1'
_symmetry_cell_setting triclinic
_symmetry_space_group_name_Hall '-P 1'
_symmetry_space_group_name_H-M 'P -1'
_atom_sites_solution_hydrogens geom
_atom_sites_solution_primary direct
_atom_sites_solution_secondary difmap
_audit_creation_method SHELXL-97
_cell_angle_alpha 96.8360(10)
_cell_angle_beta 93.0120(10)
_cell_angle_gamma 97.9240(10)
_cell_formula_units_Z 4
_cell_length_a 8.5628(2)
_cell_length_b 10.1417(3)
_cell_length_c 30.8228(8)
_cell_measurement_reflns_used 9769
_cell_measurement_temperature 100(2)
_cell_measurement_theta_max 28.63
_cell_measurement_theta_min 2.23
_cell_volume 2625.81(12)
_computing_cell_refinement 'Bruker Apex II'
_computing_data_collection 'Bruker Apex II'
_computing_data_reduction 'Bruker SAINT'
_computing_molecular_graphics 'Bruker ShelXTL'
_computing_publication_material 'Bruker ShelXTL'
_computing_structure_refinement 'SHELXL-97 (Sheldrick, 2008)'
_computing_structure_solution 'SHELXS-97 (Sheldrick, 2008)'
_diffrn_ambient_temperature 100(2)
_diffrn_measured_fraction_theta_full 0.999
_diffrn_measured_fraction_theta_max 0.936
_diffrn_measurement_device_type 'Bruker Apex II Kappa CCD area detector'
_diffrn_measurement_method 'phi and omega scans'
_diffrn_radiation_monochromator graphite
_diffrn_radiation_source 'fine-focus sealed tube'
_diffrn_radiation_type MoK\a
_diffrn_radiation_wavelength 0.71073
_diffrn_reflns_av_R_equivalents 0.0492
_diffrn_reflns_av_sigmaI/netI 0.0349
_diffrn_reflns_limit_h_max 11
_diffrn_reflns_limit_h_min -11
_diffrn_reflns_limit_k_max 13
_diffrn_reflns_limit_k_min -13
_diffrn_reflns_limit_l_max 41
_diffrn_reflns_limit_l_min -42
_diffrn_reflns_number 78613
_diffrn_reflns_theta_full 27.50
_diffrn_reflns_theta_max 29.07
_diffrn_reflns_theta_min 2.00
_exptl_absorpt_coefficient_mu 5.603
_exptl_absorpt_correction_T_max 0.0668
_exptl_absorpt_correction_T_min 0.0257
_exptl_absorpt_correction_type multi-scan
_exptl_absorpt_process_details 'SADABS V2008/1'
_exptl_crystal_colour orange
_exptl_crystal_density_diffrn 1.764
_exptl_crystal_density_method 'not measured'
_exptl_crystal_description block
_exptl_crystal_F_000 1360
_exptl_crystal_size_max 0.35
_exptl_crystal_size_mid 0.28
_exptl_crystal_size_min 0.17
_refine_diff_density_max 1.346
_refine_diff_density_min -2.322
_refine_diff_density_rms 0.115
_refine_ls_extinction_method none
_refine_ls_goodness_of_fit_ref 1.154
_refine_ls_hydrogen_treatment mixed
_refine_ls_matrix_type full
_refine_ls_number_parameters 724
_refine_ls_number_reflns 13186
_refine_ls_number_restraints 139
_refine_ls_restrained_S_all 1.148
_refine_ls_R_factor_all 0.0400
_refine_ls_R_factor_gt 0.0322
_refine_ls_shift/su_max 0.004
_refine_ls_shift/su_mean 0.000
_refine_ls_structure_factor_coef Fsqd
_refine_ls_weighting_details 'calc w=1/[\s^2^(Fo^2^)+(0.0000P)^2^+5.8377P] where P=(Fo^2^+2Fc^2^)/3'
_refine_ls_weighting_scheme calc
_refine_ls_wR_factor_gt 0.0586
_refine_ls_wR_factor_ref 0.0606
_reflns_number_gt 11582
_reflns_number_total 13186
_reflns_threshold_expression >2sigma(I)
_cod_data_source_file om300482m_si_002.cif
_cod_data_source_block (Complex_4)_azech_2_0m
_cod_database_code 4079093

loop_
_symmetry_equiv_pos_as_xyz
'x, y, z'
'-x, -y, -z'

loop_
_atom_site_label
_atom_site_type_symbol
_atom_site_fract_x
_atom_site_fract_y
_atom_site_fract_z
_atom_site_U_iso_or_equiv
_atom_site_adp_type
_atom_site_occupancy
_atom_site_symmetry_multiplicity
_atom_site_calc_flag
_atom_site_refinement_flags
_atom_site_disorder_assembly
_atom_site_disorder_group
Pt1 Pt 0.752221(16) 0.788007(13) 0.154100(4) 0.01952(4) Uani 1 1 d . . .
P1 P 0.65096(11) 0.86399(9) 0.08947(3) 0.02003(18) Uani 1 1 d . . .
S2 S 0.86949(12) 0.99001(9) 0.19198(3) 0.02594(19) Uani 1 1 d . . .
S1 S 0.62227(11) 0.57461(9) 0.13948(3) 0.02409(19) Uani 1 1 d . . .
N1 N 0.7879(4) 0.5711(3) 0.21496(10) 0.0236(6) Uani 1 1 d . . .
N2 N 0.8322(4) 0.8217(3) 0.25180(10) 0.0258(7) Uani 1 1 d . . .
B1 B 0.8536(5) 0.7210(4) 0.20936(14) 0.0235(8) Uani 1 1 d D . .
H1B H 0.982(4) 0.727(4) 0.2077(13) 0.028 Uiso 1 1 d D . .
C1 C 0.6780(4) 0.5015(4) 0.18470(12) 0.0246(8) Uani 1 1 d . . .
C2 C 0.6180(5) 0.3667(4) 0.18880(13) 0.0293(8) Uani 1 1 d . . .
H2 H 0.5353 0.3187 0.1689 0.035 Uiso 1 1 calc R . .
C3 C 0.6805(5) 0.3059(4) 0.22186(15) 0.0364(10) Uani 1 1 d . . .
H3 H 0.6410 0.2156 0.2250 0.044 Uiso 1 1 calc R . .
C4 C 0.8027(5) 0.3775(4) 0.25094(15) 0.0359(10) Uani 1 1 d . . .
H4 H 0.8493 0.3353 0.2732 0.043 Uiso 1 1 calc R . .
C5 C 0.8537(5) 0.5082(4) 0.24686(14) 0.0307(9) Uani 1 1 d . . .
H5 H 0.9366 0.5569 0.2665 0.037 Uiso 1 1 calc R . .
C6 C 0.8703(5) 0.9531(4) 0.24547(13) 0.0274(8) Uani 1 1 d . . .
C7 C 0.8981(6) 1.0525(4) 0.28160(14) 0.0375(10) Uani 1 1 d . . .
H7 H 0.9386 1.1420 0.2777 0.045 Uiso 1 1 calc R . .
C8 C 0.8670(7) 1.0212(5) 0.32260(16) 0.0527(14) Uani 1 1 d . . .
H8 H 0.8848 1.0889 0.3471 0.063 Uiso 1 1 calc R . .
C9 C 0.8090(7) 0.8888(5) 0.32810(15) 0.0501(13) Uani 1 1 d . . .
H9 H 0.7773 0.8667 0.3557 0.060 Uiso 1 1 calc R . .
C10 C 0.7989(6) 0.7913(4) 0.29253(14) 0.0375(10) Uani 1 1 d . . .
H10 H 0.7678 0.7002 0.2965 0.045 Uiso 1 1 calc R . .
C11 C 0.4444(4) 0.8929(4) 0.09245(12) 0.0222(7) Uani 1 1 d . . .
C12 C 0.3419(4) 0.8018(4) 0.11185(13) 0.0278(8) Uani 1 1 d . . .
H12 H 0.3792 0.7265 0.1223 0.033 Uiso 1 1 calc R . .
C13 C 0.1858(5) 0.8206(5) 0.11598(13) 0.0326(9) Uani 1 1 d . . .
H13 H 0.1162 0.7573 0.1288 0.039 Uiso 1 1 calc R . .
C14 C 0.1307(5) 0.9311(5) 0.10161(13) 0.0325(9) Uani 1 1 d . . .
H14 H 0.0242 0.9448 0.1051 0.039 Uiso 1 1 calc R . .
C15 C 0.2317(5) 1.0214(4) 0.08218(13) 0.0300(9) Uani 1 1 d . . .
H15 H 0.1941 1.0969 0.0720 0.036 Uiso 1 1 calc R . .
C16 C 0.3878(4) 1.0025(4) 0.07738(12) 0.0256(8) Uani 1 1 d . . .
H16 H 0.4561 1.0646 0.0638 0.031 Uiso 1 1 calc R . .
C17 C 0.6477(4) 0.7481(3) 0.03934(12) 0.0209(7) Uani 1 1 d . . .
C18 C 0.7600(4) 0.6605(4) 0.03626(12) 0.0245(8) Uani 1 1 d . . .
H18 H 0.8348 0.6614 0.0602 0.029 Uiso 1 1 calc R . .
C19 C 0.7631(5) 0.5718(4) -0.00171(13) 0.0268(8) Uani 1 1 d . . .
H19 H 0.8407 0.5133 -0.0036 0.032 Uiso 1 1 calc R . .
C20 C 0.6536(5) 0.5685(4) -0.03667(13) 0.0265(8) Uani 1 1 d . . .
H20 H 0.6556 0.5075 -0.0624 0.032 Uiso 1 1 calc R . .
C21 C 0.5413(5) 0.6546(4) -0.03393(13) 0.0272(8) Uani 1 1 d . . .
H21 H 0.4662 0.6525 -0.0579 0.033 Uiso 1 1 calc R . .
C22 C 0.5380(4) 0.7439(4) 0.00372(12) 0.0243(8) Uani 1 1 d . . .
H22 H 0.4605 0.8027 0.0053 0.029 Uiso 1 1 calc R . .
C23 C 0.7450(4) 1.0236(4) 0.07420(12) 0.0214(7) Uani 1 1 d . . .
C24 C 0.7538(5) 1.1383(4) 0.10459(13) 0.0256(8) Uani 1 1 d . . .
H24 H 0.7099 1.1310 0.1320 0.031 Uiso 1 1 calc R . .
C25 C 0.8248(5) 1.2626(4) 0.09576(13) 0.0260(8) Uani 1 1 d . . .
H25 H 0.8279 1.3397 0.1168 0.031 Uiso 1 1 calc R . .
C26 C 0.8917(5) 1.2736(4) 0.05591(13) 0.0279(8) Uani 1 1 d . . .
H26 H 0.9405 1.3584 0.0495 0.034 Uiso 1 1 calc R . .
C27 C 0.8866(5) 1.1600(4) 0.02546(13) 0.0281(8) Uani 1 1 d . . .
H27 H 0.9336 1.1670 -0.0016 0.034 Uiso 1 1 calc R . .
C28 C 0.8125(4) 1.0355(4) 0.03451(12) 0.0240(8) Uani 1 1 d . . .
H28 H 0.8082 0.9585 0.0134 0.029 Uiso 1 1 calc R . .
C29 C 0.559(3) 0.030(3) 0.3523(10) 0.063(9) Uani 0.185(3) 1 d P . .
H29A H 0.4429 0.0105 0.3462 0.075 Uiso 0.185(3) 1 calc PR . .
H29B H 0.6080 -0.0162 0.3276 0.075 Uiso 0.185(3) 1 calc PR . .
Pt2 Pt 0.233450(17) 0.562889(14) 0.330743(5) 0.02285(4) Uani 1 1 d . . .
P2 P 0.13482(11) 0.51736(10) 0.39905(3) 0.02283(19) Uani 1 1 d . A .
S3A S 0.1934(17) 0.7812(8) 0.3375(4) 0.0324(14) Uani 0.77(5) 1 d P A 1
S3B S 0.253(7) 0.7917(10) 0.3460(7) 0.029(6) Uani 0.23(5) 1 d P A 2
S4 S 0.22791(12) 0.34787(9) 0.29649(3) 0.0276(2) Uani 1 1 d . A .
N3 N 0.3511(4) 0.7572(3) 0.26533(10) 0.0247(7) Uani 1 1 d . . .
N4 N 0.2581(4) 0.5047(3) 0.23287(10) 0.0233(6) Uani 1 1 d . . .
B2 B 0.3432(5) 0.6055(4) 0.27351(14) 0.0217(8) Uani 1 1 d D A .
H2B H 0.465(4) 0.584(4) 0.2782(13) 0.026 Uiso 1 1 d D . .
C30 C 0.2880(6) 0.8420(4) 0.29438(15) 0.0384(10) Uani 1 1 d . A .
C31 C 0.2989(7) 0.9791(4) 0.28844(18) 0.0516(14) Uani 1 1 d . . .
H31 H 0.2502 1.0385 0.3078 0.062 Uiso 1 1 calc R A .
C32 C 0.3786(6) 1.0261(4) 0.25518(16) 0.0420(11) Uani 1 1 d . A .
H32 H 0.3860 1.1183 0.2513 0.050 Uiso 1 1 calc R . .
C33 C 0.4501(5) 0.9382(4) 0.22646(14) 0.0318(9) Uani 1 1 d . . .
H33 H 0.5073 0.9696 0.2032 0.038 Uiso 1 1 calc R A .
C34 C 0.4350(4) 0.8065(4) 0.23292(13) 0.0259(8) Uani 1 1 d . A .
H34 H 0.4850 0.7467 0.2141 0.031 Uiso 1 1 calc R . .
C35 C 0.2228(4) 0.3759(4) 0.24207(13) 0.0257(8) Uani 1 1 d . A .
C36 C 0.1769(5) 0.2726(4) 0.20787(13) 0.0307(9) Uani 1 1 d . . .
H36 H 0.1621 0.1819 0.2137 0.037 Uiso 1 1 calc R A .
C37 C 0.1531(5) 0.3012(4) 0.16571(14) 0.0330(9) Uani 1 1 d . A .
H37 H 0.1196 0.2310 0.1425 0.040 Uiso 1 1 calc R . .
C38 C 0.1786(5) 0.4344(4) 0.15740(13) 0.0328(9) Uani 1 1 d . . .
H38 H 0.1590 0.4568 0.1287 0.039 Uiso 1 1 calc R A .
C39 C 0.2326(5) 0.5324(4) 0.19146(13) 0.0281(8) Uani 1 1 d . A .
H39 H 0.2529 0.6230 0.1858 0.034 Uiso 1 1 calc R . .
C40A C -0.065(4) 0.552(4) 0.3997(11) 0.021(3) Uani 0.58(5) 1 d PU A 1
C41A C -0.174(2) 0.492(2) 0.3652(7) 0.027(3) Uani 0.58(5) 1 d PU A 1
H41A H -0.1422 0.4297 0.3431 0.033 Uiso 0.58(5) 1 calc PR A 1
C42A C -0.325(2) 0.521(3) 0.3627(8) 0.040(4) Uani 0.58(5) 1 d PU A 1
H42A H -0.3974 0.4771 0.3394 0.048 Uiso 0.58(5) 1 calc PR A 1
C43A C -0.375(2) 0.614(3) 0.3934(9) 0.039(4) Uani 0.58(5) 1 d PU A 1
H43A H -0.4785 0.6368 0.3899 0.047 Uiso 0.58(5) 1 calc PR A 1
C44A C -0.277(2) 0.673(3) 0.4288(8) 0.037(4) Uani 0.58(5) 1 d PU A 1
H44A H -0.3126 0.7325 0.4511 0.045 Uiso 0.58(5) 1 calc PR A 1
C45A C -0.118(3) 0.644(3) 0.4314(8) 0.027(3) Uani 0.58(5) 1 d PU A 1
H45A H -0.0462 0.6874 0.4551 0.032 Uiso 0.58(5) 1 calc PR A 1
C40B C -0.063(6) 0.574(5) 0.4076(15) 0.021(3) Uani 0.42(5) 1 d PU A 2
C41B C -0.176(4) 0.524(4) 0.3739(9) 0.031(4) Uani 0.42(5) 1 d PU A 2
H41B H -0.1510 0.4640 0.3502 0.038 Uiso 0.42(5) 1 calc PR A 2
C42B C -0.331(3) 0.563(4) 0.3738(10) 0.037(5) Uani 0.42(5) 1 d PU A 2
H42B H -0.4100 0.5278 0.3509 0.044 Uiso 0.42(5) 1 calc PR A 2
C43B C -0.362(3) 0.652(3) 0.4080(11) 0.031(5) Uani 0.42(5) 1 d PU A 2
H43B H -0.4631 0.6793 0.4097 0.038 Uiso 0.42(5) 1 calc PR A 2
C44B C -0.242(4) 0.703(3) 0.4404(10) 0.032(4) Uani 0.42(5) 1 d PU A 2
H44B H -0.2617 0.7707 0.4626 0.038 Uiso 0.42(5) 1 calc PR A 2
C45B C -0.098(4) 0.661(4) 0.4419(10) 0.021(3) Uani 0.42(5) 1 d PU A 2
H45B H -0.0234 0.6915 0.4662 0.026 Uiso 0.42(5) 1 calc PR A 2
C46 C 0.2439(4) 0.6122(4) 0.44814(13) 0.0264(8) Uani 1 1 d . . .
C47 C 0.2825(6) 0.7512(4) 0.44886(15) 0.0393(10) Uani 1 1 d . A .
H47 H 0.2511 0.7926 0.4244 0.047 Uiso 1 1 calc R . .
C48 C 0.3656(6) 0.8287(5) 0.48471(16) 0.0475(12) Uani 1 1 d . . .
H48 H 0.3880 0.9233 0.4851 0.057 Uiso 1 1 calc R A .
C49 C 0.4165(5) 0.7697(5) 0.51999(16) 0.0425(11) Uani 1 1 d . A .
H49 H 0.4746 0.8232 0.5445 0.051 Uiso 1 1 calc R . .
C50 C 0.3822(5) 0.6323(5) 0.51932(14) 0.0342(9) Uani 1 1 d . . .
H50 H 0.4180 0.5911 0.5434 0.041 Uiso 1 1 calc R A .
C51 C 0.2961(5) 0.5542(4) 0.48388(13) 0.0293(8) Uani 1 1 d . A .
H51 H 0.2724 0.4599 0.4839 0.035 Uiso 1 1 calc R . .
C52 C 0.1136(5) 0.3443(4) 0.41185(13) 0.0270(8) Uani 1 1 d . . .
C53 C 0.2271(5) 0.2638(4) 0.39828(13) 0.0297(9) Uani 1 1 d . A .
H53 H 0.3122 0.2994 0.3826 0.036 Uiso 1 1 calc R . .
C54 C 0.2161(5) 0.1323(4) 0.40764(14) 0.0353(10) Uani 1 1 d . . .
H54 H 0.2935 0.0784 0.3984 0.042 Uiso 1 1 calc R A .
C55 C 0.0916(6) 0.0795(4) 0.43059(16) 0.0417(11) Uani 1 1 d . A .
H55 H 0.0840 -0.0104 0.4370 0.050 Uiso 1 1 calc R . .
C56 C -0.0208(6) 0.1578(4) 0.44410(15) 0.0393(10) Uani 1 1 d . . .
H56 H -0.1057 0.1217 0.4598 0.047 Uiso 1 1 calc R A .
C57 C -0.0101(5) 0.2897(4) 0.43477(13) 0.0324(9) Uani 1 1 d . A .
H57 H -0.0881 0.3429 0.4441 0.039 Uiso 1 1 calc R . .
Cl1 Cl 0.6185(9) 0.2040(8) 0.3552(3) 0.056(2) Uani 0.185(3) 1 d P . .
Cl2 Cl 0.6099(9) -0.0345(7) 0.4000(2) 0.054(2) Uani 0.185(3) 1 d P . .

loop_
_atom_site_aniso_label
_atom_site_aniso_U_11
_atom_site_aniso_U_22
_atom_site_aniso_U_33
_atom_site_aniso_U_23
_atom_site_aniso_U_13
_atom_site_aniso_U_12
Pt1 0.01996(7) 0.01921(7) 0.01971(7) 0.00399(5) 0.00149(5) 0.00266(5)
P1 0.0202(5) 0.0202(4) 0.0200(4) 0.0037(4) 0.0016(3) 0.0031(4)
S2 0.0306(5) 0.0211(4) 0.0251(5) 0.0051(4) -0.0006(4) -0.0011(4)
S1 0.0276(5) 0.0200(4) 0.0236(4) 0.0017(3) -0.0017(4) 0.0021(4)
N1 0.0235(16) 0.0236(15) 0.0241(16) 0.0051(13) -0.0003(12) 0.0043(13)
N2 0.0292(17) 0.0234(16) 0.0240(16) 0.0056(13) -0.0040(13) 0.0003(13)
B1 0.020(2) 0.022(2) 0.028(2) 0.0045(17) -0.0020(16) 0.0005(16)
C1 0.0250(19) 0.0242(18) 0.0270(19) 0.0047(15) 0.0076(15) 0.0087(15)
C2 0.033(2) 0.0245(19) 0.029(2) 0.0021(16) 0.0033(17) 0.0011(16)
C3 0.050(3) 0.0213(19) 0.040(2) 0.0083(18) 0.011(2) 0.0074(18)
C4 0.046(3) 0.029(2) 0.037(2) 0.0132(18) 0.0015(19) 0.0117(19)
C5 0.032(2) 0.031(2) 0.031(2) 0.0085(17) -0.0004(17) 0.0077(17)
C6 0.032(2) 0.0218(18) 0.027(2) 0.0040(15) -0.0021(16) 0.0004(16)
C7 0.054(3) 0.023(2) 0.032(2) 0.0025(17) -0.009(2) -0.0032(19)
C8 0.092(4) 0.031(2) 0.029(2) -0.0038(19) -0.013(3) 0.002(3)
C9 0.087(4) 0.036(2) 0.025(2) 0.0046(19) -0.003(2) 0.002(3)
C10 0.057(3) 0.028(2) 0.026(2) 0.0068(17) -0.0052(19) -0.001(2)
C11 0.0194(18) 0.0274(18) 0.0194(17) 0.0004(14) -0.0006(14) 0.0048(14)
C12 0.023(2) 0.031(2) 0.030(2) 0.0069(17) 0.0019(16) 0.0038(16)
C13 0.022(2) 0.047(2) 0.032(2) 0.0126(19) 0.0052(16) 0.0046(18)
C14 0.023(2) 0.051(3) 0.025(2) 0.0055(18) 0.0040(16) 0.0103(18)
C15 0.030(2) 0.036(2) 0.026(2) 0.0053(17) 0.0004(16) 0.0139(18)
C16 0.0228(19) 0.032(2) 0.0233(19) 0.0042(16) 0.0016(15) 0.0066(16)
C17 0.0219(18) 0.0195(17) 0.0206(17) 0.0032(14) 0.0029(14) -0.0008(14)
C18 0.0243(19) 0.0263(19) 0.0235(18) 0.0074(15) 0.0015(15) 0.0027(15)
C19 0.030(2) 0.0236(18) 0.028(2) 0.0041(15) 0.0068(16) 0.0074(16)
C20 0.032(2) 0.0219(18) 0.0241(19) -0.0001(15) 0.0050(16) -0.0010(16)
C21 0.028(2) 0.0280(19) 0.0242(19) 0.0058(16) -0.0026(15) 0.0009(16)
C22 0.0240(19) 0.0246(18) 0.0244(19) 0.0042(15) -0.0006(15) 0.0041(15)
C23 0.0191(18) 0.0229(17) 0.0233(18) 0.0071(14) -0.0005(14) 0.0039(14)
C24 0.029(2) 0.0248(18) 0.0232(19) 0.0044(15) -0.0009(15) 0.0031(15)
C25 0.029(2) 0.0217(18) 0.0266(19) 0.0033(15) -0.0011(16) 0.0021(15)
C26 0.027(2) 0.0262(19) 0.031(2) 0.0111(16) -0.0015(16) 0.0031(16)
C27 0.025(2) 0.032(2) 0.029(2) 0.0105(17) 0.0053(16) 0.0047(16)
C28 0.0238(19) 0.0271(19) 0.0222(18) 0.0056(15) 0.0013(14) 0.0054(15)
C29 0.022(13) 0.09(2) 0.060(19) -0.022(17) 0.001(12) -0.012(14)
Pt2 0.02590(8) 0.02052(7) 0.02236(7) 0.00285(6) 0.00371(6) 0.00339(6)
P2 0.0225(5) 0.0240(5) 0.0224(5) 0.0037(4) 0.0011(4) 0.0040(4)
S3A 0.042(3) 0.0273(11) 0.0325(19) 0.0074(12) 0.016(2) 0.0114(16)
S3B 0.053(14) 0.013(3) 0.021(4) -0.001(2) 0.013(6) 0.002(4)
S4 0.0363(5) 0.0210(4) 0.0245(5) 0.0030(4) 0.0017(4) 0.0006(4)
N3 0.0255(17) 0.0224(15) 0.0263(17) 0.0033(13) 0.0043(13) 0.0028(13)
N4 0.0210(16) 0.0236(15) 0.0249(16) 0.0034(13) 0.0031(12) 0.0014(12)
B2 0.023(2) 0.0165(18) 0.025(2) 0.0023(16) 0.0026(16) 0.0017(16)
C30 0.051(3) 0.027(2) 0.041(3) 0.0072(19) 0.021(2) 0.012(2)
C31 0.079(4) 0.025(2) 0.060(3) 0.013(2) 0.036(3) 0.020(2)
C32 0.057(3) 0.025(2) 0.050(3) 0.014(2) 0.022(2) 0.014(2)
C33 0.034(2) 0.028(2) 0.034(2) 0.0094(17) 0.0093(18) 0.0032(17)
C34 0.0236(19) 0.0260(19) 0.029(2) 0.0033(16) 0.0049(15) 0.0051(15)
C35 0.0242(19) 0.0237(18) 0.028(2) 0.0024(15) 0.0021(15) 0.0006(15)
C36 0.031(2) 0.026(2) 0.031(2) 0.0003(16) 0.0011(17) -0.0034(16)
C37 0.035(2) 0.032(2) 0.027(2) -0.0052(17) 0.0011(17) -0.0031(18)
C38 0.031(2) 0.043(2) 0.023(2) 0.0048(18) 0.0010(16) 0.0010(18)
C39 0.027(2) 0.030(2) 0.027(2) 0.0070(16) 0.0022(16) -0.0006(16)
C40A 0.025(2) 0.023(10) 0.015(10) 0.002(6) 0.002(6) 0.004(5)
C41A 0.029(5) 0.030(7) 0.021(7) -0.002(5) -0.011(5) 0.004(4)
C42A 0.027(5) 0.056(11) 0.038(9) 0.016(6) -0.002(6) 0.000(6)
C43A 0.033(6) 0.053(11) 0.036(11) 0.026(8) 0.000(6) 0.007(6)
C44A 0.018(8) 0.048(9) 0.050(11) 0.011(7) 0.008(7) 0.011(7)
C45A 0.031(7) 0.035(8) 0.014(8) 0.003(6) -0.002(5) 0.004(6)
C40B 0.025(2) 0.023(10) 0.015(10) 0.002(6) 0.002(6) 0.004(5)
C41B 0.036(7) 0.041(13) 0.015(8) -0.004(6) 0.010(6) 0.001(8)
C42B 0.028(6) 0.059(16) 0.024(11) 0.014(7) -0.003(7) 0.003(8)
C43B 0.011(6) 0.052(11) 0.034(12) 0.017(8) 0.004(6) 0.005(6)
C44B 0.022(9) 0.033(9) 0.042(10) 0.009(6) -0.003(7) 0.006(7)
C45B 0.022(7) 0.029(8) 0.014(9) -0.001(7) -0.004(6) 0.008(6)
C46 0.0185(18) 0.033(2) 0.029(2) 0.0039(16) 0.0024(15) 0.0062(15)
C47 0.047(3) 0.031(2) 0.038(2) 0.0066(19) -0.014(2) 0.0010(19)
C48 0.060(3) 0.034(2) 0.042(3) 0.001(2) -0.015(2) -0.007(2)
C49 0.035(2) 0.048(3) 0.038(3) -0.001(2) -0.0107(19) -0.007(2)
C50 0.029(2) 0.045(2) 0.030(2) 0.0075(19) -0.0005(17) 0.0083(19)
C51 0.026(2) 0.036(2) 0.026(2) 0.0042(17) 0.0033(16) 0.0073(17)
C52 0.030(2) 0.0257(19) 0.0249(19) 0.0030(15) -0.0022(16) 0.0029(16)
C53 0.032(2) 0.031(2) 0.025(2) 0.0039(16) -0.0041(16) 0.0022(17)
C54 0.042(3) 0.035(2) 0.029(2) 0.0020(18) -0.0055(18) 0.0110(19)
C55 0.055(3) 0.027(2) 0.043(3) 0.0106(19) -0.004(2) 0.005(2)
C56 0.050(3) 0.031(2) 0.036(2) 0.0083(19) 0.005(2) -0.001(2)
C57 0.037(2) 0.030(2) 0.031(2) 0.0046(17) 0.0065(18) 0.0047(18)
Cl1 0.052(4) 0.056(4) 0.065(5) 0.017(4) 0.008(3) 0.014(3)
Cl2 0.064(5) 0.042(4) 0.054(4) 0.002(3) 0.018(3) 0.002(3)

loop_
_atom_type_symbol
_atom_type_description
_atom_type_scat_dispersion_real
_atom_type_scat_dispersion_imag
_atom_type_scat_source
C C 0.0033 0.0016 'International Tables Vol C Tables 4.2.6.8 and 6.1.1.4'
H H 0.0000 0.0000 'International Tables Vol C Tables 4.2.6.8 and 6.1.1.4'
B B 0.0013 0.0007 'International Tables Vol C Tables 4.2.6.8 and 6.1.1.4'
N N 0.0061 0.0033 'International Tables Vol C Tables 4.2.6.8 and 6.1.1.4'
P P 0.1023 0.0942 'International Tables Vol C Tables 4.2.6.8 and 6.1.1.4'
Cl Cl 0.1484 0.1585 'International Tables Vol C Tables 4.2.6.8 and 6.1.1.4'
Pt Pt -1.7033 8.3905 'International Tables Vol C Tables 4.2.6.8 and 6.1.1.4'
S S 0.1246 0.1234 'International Tables Vol C Tables 4.2.6.8 and 6.1.1.4'

loop_
_geom_angle_atom_site_label_1
_geom_angle_atom_site_label_2
_geom_angle_atom_site_label_3
_geom_angle
B1 Pt1 S1 85.02(12)
B1 Pt1 S2 79.83(12)
S1 Pt1 S2 161.14(3)
B1 Pt1 P1 176.75(12)
S1 Pt1 P1 95.87(3)
S2 Pt1 P1 99.88(3)
C17 P1 C23 103.24(16)
C17 P1 C11 103.80(17)
C23 P1 C11 101.66(17)
C17 P1 Pt1 115.18(12)
C23 P1 Pt1 118.52(12)
C11 P1 Pt1 112.55(12)
C6 S2 Pt1 101.23(13)
C1 S1 Pt1 103.02(13)
C1 N1 C5 120.4(3)
C1 N1 B1 118.5(3)
C5 N1 B1 120.7(3)
C10 N2 C6 119.3(3)
C10 N2 B1 128.0(3)
C6 N2 B1 112.3(3)
N1 B1 N2 111.6(3)
N1 B1 Pt1 113.7(3)
N2 B1 Pt1 109.0(2)
N1 B1 H1B 107(2)
N2 B1 H1B 105(2)
Pt1 B1 H1B 111(2)
N1 C1 C2 119.6(3)
N1 C1 S1 119.4(3)
C2 C1 S1 120.8(3)
C3 C2 C1 119.3(4)
C3 C2 H2 120.3
C1 C2 H2 120.3
C2 C3 C4 119.8(4)
C2 C3 H3 120.1
C4 C3 H3 120.1
C5 C4 C3 119.1(4)
C5 C4 H4 120.4
C3 C4 H4 120.4
C4 C5 N1 121.4(4)
C4 C5 H5 119.3
N1 C5 H5 119.3
N2 C6 C7 119.7(4)
N2 C6 S2 117.7(3)
C7 C6 S2 122.5(3)
C8 C7 C6 120.1(4)
C8 C7 H7 119.9
C6 C7 H7 119.9
C7 C8 C9 119.6(4)
C7 C8 H8 120.2
C9 C8 H8 120.2
C10 C9 C8 118.4(4)
C10 C9 H9 120.8
C8 C9 H9 120.8
N2 C10 C9 122.0(4)
N2 C10 H10 119.0
C9 C10 H10 119.0
C16 C11 C12 119.1(3)
C16 C11 P1 123.1(3)
C12 C11 P1 117.8(3)
C13 C12 C11 120.3(4)
C13 C12 H12 119.9
C11 C12 H12 119.9
C14 C13 C12 120.4(4)
C14 C13 H13 119.8
C12 C13 H13 119.8
C15 C14 C13 119.5(4)
C15 C14 H14 120.3
C13 C14 H14 120.3
C14 C15 C16 120.5(4)
C14 C15 H15 119.7
C16 C15 H15 119.7
C15 C16 C11 120.2(4)
C15 C16 H16 119.9
C11 C16 H16 119.9
C18 C17 C22 118.6(3)
C18 C17 P1 118.6(3)
C22 C17 P1 122.8(3)
C19 C18 C17 120.4(4)
C19 C18 H18 119.8
C17 C18 H18 119.8
C20 C19 C18 120.3(4)
C20 C19 H19 119.8
C18 C19 H19 119.8
C21 C20 C19 119.8(4)
C21 C20 H20 120.1
C19 C20 H20 120.1
C20 C21 C22 120.3(4)
C20 C21 H21 119.9
C22 C21 H21 119.9
C21 C22 C17 120.6(4)
C21 C22 H22 119.7
C17 C22 H22 119.7
C28 C23 C24 118.4(3)
C28 C23 P1 123.4(3)
C24 C23 P1 118.1(3)
C25 C24 C23 121.7(4)
C25 C24 H24 119.2
C23 C24 H24 119.2
C24 C25 C26 119.5(4)
C24 C25 H25 120.3
C26 C25 H25 120.3
C27 C26 C25 119.7(4)
C27 C26 H26 120.1
C25 C26 H26 120.1
C26 C27 C28 120.2(4)
C26 C27 H27 119.9
C28 C27 H27 119.9
C23 C28 C27 120.5(4)
C23 C28 H28 119.8
C27 C28 H28 119.8
Cl2 C29 Cl1 113.2(15)
Cl2 C29 H29A 108.9
Cl1 C29 H29A 108.9
Cl2 C29 H29B 108.9
Cl1 C29 H29B 108.9
H29A C29 H29B 107.7
B2 Pt2 S3A 85.01(14)
B2 Pt2 S3B 84.4(4)
S3A Pt2 S3B 13.8(11)
B2 Pt2 S4 80.44(11)
S3A Pt2 S4 156.8(4)
S3B Pt2 S4 164.2(3)
B2 Pt2 P2 174.32(12)
S3A Pt2 P2 95.91(12)
S3B Pt2 P2 95.2(3)
S4 Pt2 P2 100.37(3)
C40A P2 C46 107.3(9)
C40A P2 C52 102.0(14)
C46 P2 C52 102.84(18)
C40A P2 C40B 9.1(18)
C46 P2 C40B 98.3(12)
C52 P2 C40B 105.4(19)
C40A P2 Pt2 108.5(12)
C46 P2 Pt2 116.31(13)
C52 P2 Pt2 118.46(13)
C40B P2 Pt2 113.0(17)
C30 S3A Pt2 103.2(2)
C30 S3B Pt2 101.4(5)
C35 S4 Pt2 100.63(13)
C30 N3 C34 119.6(3)
C30 N3 B2 118.5(3)
C34 N3 B2 121.4(3)
C39 N4 C35 119.7(3)
C39 N4 B2 126.8(3)
C35 N4 B2 113.2(3)
N3 B2 N4 112.1(3)
N3 B2 Pt2 113.5(2)
N4 B2 Pt2 109.2(2)
N3 B2 H2B 108(2)
N4 B2 H2B 108(2)
Pt2 B2 H2B 106(2)
N3 C30 C31 119.3(4)
N3 C30 S3A 119.6(4)
C31 C30 S3A 121.1(4)
N3 C30 S3B 117.5(9)
C31 C30 S3B 120.2(5)
S3A C30 S3B 18.1(14)
C32 C31 C30 120.3(4)
C32 C31 H31 119.9
C30 C31 H31 119.9
C31 C32 C33 119.9(4)
C31 C32 H32 120.1
C33 C32 H32 120.1
C34 C33 C32 118.0(4)
C34 C33 H33 121.0
C32 C33 H33 121.0
N3 C34 C33 122.7(4)
N3 C34 H34 118.7
C33 C34 H34 118.7
N4 C35 C36 119.4(4)
N4 C35 S4 118.4(3)
C36 C35 S4 122.1(3)
C37 C36 C35 120.3(4)
C37 C36 H36 119.8
C35 C36 H36 119.8
C36 C37 C38 119.3(4)
C36 C37 H37 120.3
C38 C37 H37 120.3
C39 C38 C37 118.6(4)
C39 C38 H38 120.7
C37 C38 H38 120.7
N4 C39 C38 122.3(4)
N4 C39 H39 118.8
C38 C39 H39 118.8
C41A C40A C45A 117(2)
C41A C40A P2 118.7(15)
C45A C40A P2 124(2)
C42A C41A C40A 121.1(15)
C42A C41A H41A 119.5
C40A C41A H41A 119.5
C41A C42A C43A 121.4(14)
C41A C42A H42A 119.3
C43A C42A H42A 119.3
C44A C43A C42A 120.4(14)
C44A C43A H43A 119.8
C42A C43A H43A 119.8
C43A C44A C45A 118.4(14)
C43A C44A H44A 120.8
C45A C44A H44A 120.8
C40A C45A C44A 121.2(16)
C40A C45A H45A 119.4
C44A C45A H45A 119.4
C45B C40B C41B 120(3)
C45B C40B P2 126(3)
C41B C40B P2 114(2)
C40B C41B C42B 121(2)
C40B C41B H41B 119.4
C42B C41B H41B 119.4
C43B C42B C41B 117.3(19)
C43B C42B H42B 121.4
C41B C42B H42B 121.3
C42B C43B C44B 119.3(19)
C42B C43B H43B 120.4
C44B C43B H43B 120.4
C45B C44B C43B 124(2)
C45B C44B H44B 118.2
C43B C44B H44B 118.2
C44B C45B C40B 118(3)
C44B C45B H45B 120.9
C40B C45B H45B 120.9
C51 C46 C47 118.2(4)
C51 C46 P2 124.1(3)
C47 C46 P2 117.7(3)
C48 C47 C46 120.7(4)
C48 C47 H47 119.6
C46 C47 H47 119.6
C47 C48 C49 120.4(4)
C47 C48 H48 119.8
C49 C48 H48 119.8
C50 C49 C48 119.5(4)
C50 C49 H49 120.2
C48 C49 H49 120.2
C49 C50 C51 120.4(4)
C49 C50 H50 119.8
C51 C50 H50 119.8
C50 C51 C46 120.7(4)
C50 C51 H51 119.6
C46 C51 H51 119.6
C57 C52 C53 118.6(4)
C57 C52 P2 122.7(3)
C53 C52 P2 118.7(3)
C54 C53 C52 120.5(4)
C54 C53 H53 119.7
C52 C53 H53 119.7
C53 C54 C55 120.0(4)
C53 C54 H54 120.0
C55 C54 H54 120.0
C56 C55 C54 120.0(4)
C56 C55 H55 120.0
C54 C55 H55 120.0
C55 C56 C57 120.1(4)
C55 C56 H56 119.9
C57 C56 H56 119.9
C52 C57 C56 120.7(4)
C52 C57 H57 119.7
C56 C57 H57 119.7

loop_
_geom_bond_atom_site_label_1
_geom_bond_atom_site_label_2
_geom_bond_distance
Pt1 B1 2.098(4)
Pt1 S1 2.2751(9)
Pt1 S2 2.3040(9)
Pt1 P1 2.3838(9)
P1 C17 1.823(4)
P1 C23 1.831(4)
P1 C11 1.837(4)
S2 C6 1.733(4)
S1 C1 1.730(4)
N1 C1 1.350(5)
N1 C5 1.372(5)
N1 B1 1.579(5)
N2 C10 1.363(5)
N2 C6 1.367(5)
N2 B1 1.596(5)
B1 H1B 1.09(3)
C1 C2 1.415(5)
C2 C3 1.374(6)
C2 H2 0.9500
C3 C4 1.401(6)
C3 H3 0.9500
C4 C5 1.360(6)
C4 H4 0.9500
C5 H5 0.9500
C6 C7 1.397(5)
C7 C8 1.370(6)
C7 H7 0.9500
C8 C9 1.399(7)
C8 H8 0.9500
C9 C10 1.377(6)
C9 H9 0.9500
C10 H10 0.9500
C11 C16 1.390(5)
C11 C12 1.395(5)
C12 C13 1.386(5)
C12 H12 0.9500
C13 C14 1.384(6)
C13 H13 0.9500
C14 C15 1.383(6)
C14 H14 0.9500
C15 C16 1.390(5)
C15 H15 0.9500
C16 H16 0.9500
C17 C18 1.395(5)
C17 C22 1.400(5)
C18 C19 1.392(5)
C18 H18 0.9500
C19 C20 1.385(5)
C19 H19 0.9500
C20 C21 1.384(5)
C20 H20 0.9500
C21 C22 1.389(5)
C21 H21 0.9500
C22 H22 0.9500
C23 C28 1.391(5)
C23 C24 1.395(5)
C24 C25 1.386(5)
C24 H24 0.9500
C25 C26 1.392(5)
C25 H25 0.9500
C26 C27 1.391(6)
C26 H26 0.9500
C27 C28 1.398(5)
C27 H27 0.9500
C28 H28 0.9500
C29 Cl2 1.74(3)
C29 Cl1 1.76(3)
C29 H29A 0.9900
C29 H29B 0.9900
Pt2 B2 2.104(4)
Pt2 S3A 2.274(4)
Pt2 S3B 2.294(10)
Pt2 S4 2.3001(10)
Pt2 P2 2.3812(10)
P2 C40A 1.80(3)
P2 C46 1.829(4)
P2 C52 1.831(4)
P2 C40B 1.89(4)
S3A C30 1.723(5)
S3B C30 1.757(14)
S4 C35 1.734(4)
N3 C30 1.352(5)
N3 C34 1.364(5)
N3 B2 1.580(5)
N4 C39 1.352(5)
N4 C35 1.367(5)
N4 B2 1.593(5)
B2 H2B 1.10(3)
C30 C31 1.415(6)
C31 C32 1.358(6)
C31 H31 0.9500
C32 C33 1.405(6)
C32 H32 0.9500
C33 C34 1.363(5)
C33 H33 0.9500
C34 H34 0.9500
C35 C36 1.394(5)
C36 C37 1.376(6)
C36 H36 0.9500
C37 C38 1.395(6)
C37 H37 0.9500
C38 C39 1.370(6)
C38 H38 0.9500
C39 H39 0.9500
C40A C41A 1.40(2)
C40A C45A 1.40(2)
C41A C42A 1.37(2)
C41A H41A 0.9500
C42A C43A 1.378(17)
C42A H42A 0.9500
C43A C44A 1.367(16)
C43A H43A 0.9500
C44A C45A 1.43(3)
C44A H44A 0.9500
C45A H45A 0.9500
C40B C45B 1.37(3)
C40B C41B 1.38(4)
C41B C42B 1.43(4)
C41B H41B 0.9500
C42B C43B 1.36(2)
C42B H42B 0.9500
C43B C44B 1.392(19)
C43B H43B 0.9500
C44B C45B 1.36(4)
C44B H44B 0.9500
C45B H45B 0.9500
C46 C51 1.391(5)
C46 C47 1.400(6)
C47 C48 1.379(6)
C47 H47 0.9500
C48 C49 1.381(7)
C48 H48 0.9500
C49 C50 1.381(6)
C49 H49 0.9500
C50 C51 1.383(6)
C50 H50 0.9500
C51 H51 0.9500
C52 C57 1.392(6)
C52 C53 1.402(6)
C53 C54 1.390(6)
C53 H53 0.9500
C54 C55 1.391(6)
C54 H54 0.9500
C55 C56 1.380(7)
C55 H55 0.9500
C56 C57 1.393(6)
C56 H56 0.9500
C57 H57 0.9500

loop_
_geom_torsion_atom_site_label_1
_geom_torsion_atom_site_label_2
_geom_torsion_atom_site_label_3
_geom_torsion_atom_site_label_4
_geom_torsion
B1 Pt1 P1 C17 62(2)
S1 Pt1 P1 C17 -43.45(13)
S2 Pt1 P1 C17 146.96(13)
B1 Pt1 P1 C23 -61(2)
S1 Pt1 P1 C23 -166.38(14)
S2 Pt1 P1 C23 24.03(14)
B1 Pt1 P1 C11 -179(22)
S1 Pt1 P1 C11 75.28(13)
S2 Pt1 P1 C11 -94.31(13)
B1 Pt1 S2 C6 -27.21(19)
S1 Pt1 S2 C6 9.86(19)
P1 Pt1 S2 C6 156.08(14)
B1 Pt1 S1 C1 4.57(18)
S2 Pt1 S1 C1 -31.97(18)
P1 Pt1 S1 C1 -178.57(13)
C1 N1 B1 N2 124.5(3)
C5 N1 B1 N2 -62.9(4)
C1 N1 B1 Pt1 0.7(4)
C5 N1 B1 Pt1 173.3(3)
C10 N2 B1 N1 15.1(5)
C6 N2 B1 N1 -172.4(3)
C10 N2 B1 Pt1 141.6(4)
C6 N2 B1 Pt1 -46.0(4)
S1 Pt1 B1 N1 -3.4(3)
S2 Pt1 B1 N1 165.3(3)
P1 Pt1 B1 N1 -109(2)
S1 Pt1 B1 N2 -128.6(2)
S2 Pt1 B1 N2 40.1(2)
P1 Pt1 B1 N2 125(2)
C5 N1 C1 C2 7.0(5)
B1 N1 C1 C2 179.6(3)
C5 N1 C1 S1 -168.7(3)
B1 N1 C1 S1 3.9(5)
Pt1 S1 C1 N1 -5.9(3)
Pt1 S1 C1 C2 178.4(3)
N1 C1 C2 C3 -4.5(6)
S1 C1 C2 C3 171.2(3)
C1 C2 C3 C4 -0.2(6)
C2 C3 C4 C5 2.4(7)
C3 C4 C5 N1 0.1(7)
C1 N1 C5 C4 -4.8(6)
B1 N1 C5 C4 -177.3(4)
C10 N2 C6 C7 9.7(6)
B1 N2 C6 C7 -163.5(4)
C10 N2 C6 S2 -166.2(3)
B1 N2 C6 S2 20.5(4)
Pt1 S2 C6 N2 10.5(3)
Pt1 S2 C6 C7 -165.4(3)
N2 C6 C7 C8 -8.7(7)
S2 C6 C7 C8 167.1(4)
C6 C7 C8 C9 0.7(8)
C7 C8 C9 C10 6.1(9)
C6 N2 C10 C9 -2.9(7)
B1 N2 C10 C9 169.1(4)
C8 C9 C10 N2 -5.1(8)
C17 P1 C11 C16 -96.1(3)
C23 P1 C11 C16 10.8(4)
Pt1 P1 C11 C16 138.7(3)
C17 P1 C11 C12 85.6(3)
C23 P1 C11 C12 -167.4(3)
Pt1 P1 C11 C12 -39.6(3)
C16 C11 C12 C13 0.0(6)
P1 C11 C12 C13 178.4(3)
C11 C12 C13 C14 -1.1(6)
C12 C13 C14 C15 1.4(6)
C13 C14 C15 C16 -0.6(6)
C14 C15 C16 C11 -0.5(6)
C12 C11 C16 C15 0.8(6)
P1 C11 C16 C15 -177.4(3)
C23 P1 C17 C18 102.1(3)
C11 P1 C17 C18 -152.1(3)
Pt1 P1 C17 C18 -28.6(3)
C23 P1 C17 C22 -77.5(3)
C11 P1 C17 C22 28.3(3)
Pt1 P1 C17 C22 151.8(3)
C22 C17 C18 C19 0.6(5)
P1 C17 C18 C19 -179.0(3)
C17 C18 C19 C20 -0.7(6)
C18 C19 C20 C21 0.4(6)
C19 C20 C21 C22 -0.1(6)
C20 C21 C22 C17 -0.1(6)
C18 C17 C22 C21 -0.2(5)
P1 C17 C22 C21 179.4(3)
C17 P1 C23 C28 -7.6(4)
C11 P1 C23 C28 -115.0(3)
Pt1 P1 C23 C28 121.1(3)
C17 P1 C23 C24 174.5(3)
C11 P1 C23 C24 67.1(3)
Pt1 P1 C23 C24 -56.8(3)
C28 C23 C24 C25 1.2(6)
P1 C23 C24 C25 179.2(3)
C23 C24 C25 C26 -1.0(6)
C24 C25 C26 C27 -0.1(6)
C25 C26 C27 C28 1.0(6)
C24 C23 C28 C27 -0.2(5)
P1 C23 C28 C27 -178.1(3)
C26 C27 C28 C23 -0.9(6)
B2 Pt2 P2 C40A 156.8(16)
S3A Pt2 P2 C40A 57.8(12)
S3B Pt2 P2 C40A 71.6(19)
S4 Pt2 P2 C40A -105.6(12)
B2 Pt2 P2 C46 35.7(11)
S3A Pt2 P2 C46 -63.3(5)
S3B Pt2 P2 C46 -49.4(15)
S4 Pt2 P2 C46 133.37(14)
B2 Pt2 P2 C52 -87.7(11)
S3A Pt2 P2 C52 173.3(5)
S3B Pt2 P2 C52 -172.8(15)
S4 Pt2 P2 C52 10.00(15)
B2 Pt2 P2 C40B 148.3(19)
S3A Pt2 P2 C40B 49.3(16)
S3B Pt2 P2 C40B 63(2)
S4 Pt2 P2 C40B -114.0(16)
B2 Pt2 S3A C30 -3.7(7)
S3B Pt2 S3A C30 83.0(15)
S4 Pt2 S3A C30 -55.0(13)
P2 Pt2 S3A C30 170.6(7)
B2 Pt2 S3B C30 17(2)
S3A Pt2 S3B C30 -75.2(18)
S4 Pt2 S3B C30 1(8)
P2 Pt2 S3B C30 -169(2)
B2 Pt2 S4 C35 -28.04(18)
S3A Pt2 S4 C35 23.9(7)
S3B Pt2 S4 C35 -12(6)
P2 Pt2 S4 C35 157.67(13)
C30 N3 B2 N4 123.7(4)
C34 N3 B2 N4 -63.9(4)
C30 N3 B2 Pt2 -0.6(5)
C34 N3 B2 Pt2 171.8(3)
C39 N4 B2 N3 17.9(5)
C35 N4 B2 N3 -168.3(3)
C39 N4 B2 Pt2 144.5(3)
C35 N4 B2 Pt2 -41.6(4)
S3A Pt2 B2 N3 2.8(5)
S3B Pt2 B2 N3 -11.1(15)
S4 Pt2 B2 N3 164.6(3)
P2 Pt2 B2 N3 -96.8(11)
S3A Pt2 B2 N4 -123.1(5)
S3B Pt2 B2 N4 -137.0(15)
S4 Pt2 B2 N4 38.7(2)
P2 Pt2 B2 N4 137.4(10)
C34 N3 C30 C31 5.3(7)
B2 N3 C30 C31 177.8(4)
C34 N3 C30 S3A -175.7(7)
B2 N3 C30 S3A -3.2(9)
C34 N3 C30 S3B -155(2)
B2 N3 C30 S3B 17(2)
Pt2 S3A C30 N3 4.8(10)
Pt2 S3A C30 C31 -176.1(5)
Pt2 S3A C30 S3B -83.6(18)
Pt2 S3B C30 N3 -23(3)
Pt2 S3B C30 C31 176.4(9)
Pt2 S3B C30 S3A 78.1(12)
N3 C30 C31 C32 -3.2(8)
S3A C30 C31 C32 177.7(8)
S3B C30 C31 C32 157(2)
C30 C31 C32 C33 0.2(9)
C31 C32 C33 C34 0.7(7)
C30 N3 C34 C33 -4.5(6)
B2 N3 C34 C33 -176.8(4)
C32 C33 C34 N3 1.4(6)
C39 N4 C35 C36 6.8(5)
B2 N4 C35 C36 -167.6(3)
C39 N4 C35 S4 -170.2(3)
B2 N4 C35 S4 15.4(4)
Pt2 S4 C35 N4 14.3(3)
Pt2 S4 C35 C36 -162.7(3)
N4 C35 C36 C37 -6.0(6)
S4 C35 C36 C37 170.9(3)
C35 C36 C37 C38 1.4(6)
C36 C37 C38 C39 2.4(6)
C35 N4 C39 C38 -3.0(6)
B2 N4 C39 C38 170.5(4)
C37 C38 C39 N4 -1.7(6)
C46 P2 C40A C41A 180(3)
C52 P2 C40A C41A -73(3)
C40B P2 C40A C41A 174(23)
Pt2 P2 C40A C41A 53(3)
C46 P2 C40A C45A 4(4)
C52 P2 C40A C45A 112(3)
C40B P2 C40A C45A -1(18)
Pt2 P2 C40A C45A -122(3)
C45A C40A C41A C42A 0(5)
P2 C40A C41A C42A -176(2)
C40A C41A C42A C43A 2(4)
C41A C42A C43A C44A -4(3)
C42A C43A C44A C45A 4(3)
C41A C40A C45A C44A 1(5)
P2 C40A C45A C44A 176(2)
C43A C44A C45A C40A -3(4)
C40A P2 C40B C45B 175(25)
C46 P2 C40B C45B 0(5)
C52 P2 C40B C45B 106(5)
Pt2 P2 C40B C45B -123(5)
C40A P2 C40B C41B -9(17)
C46 P2 C40B C41B 177(4)
C52 P2 C40B C41B -78(4)
Pt2 P2 C40B C41B 53(4)
C45B C40B C41B C42B 0(7)
P2 C40B C41B C42B -177(3)
C40B C41B C42B C43B 1(5)
C41B C42B C43B C44B 1(4)
C42B C43B C44B C45B -5(5)
C43B C44B C45B C40B 7(6)
C41B C40B C45B C44B -4(7)
P2 C40B C45B C44B 172(4)
C40A P2 C46 C51 109.0(15)
C52 P2 C46 C51 1.8(4)
C40B P2 C46 C51 109.8(19)
Pt2 P2 C46 C51 -129.3(3)
C40A P2 C46 C47 -73.7(15)
C52 P2 C46 C47 179.1(3)
C40B P2 C46 C47 -72.9(19)
Pt2 P2 C46 C47 48.0(4)
C51 C46 C47 C48 -2.1(7)
P2 C46 C47 C48 -179.5(4)
C46 C47 C48 C49 2.0(8)
C47 C48 C49 C50 -0.6(8)
C48 C49 C50 C51 -0.7(7)
C49 C50 C51 C46 0.6(6)
C47 C46 C51 C50 0.7(6)
P2 C46 C51 C50 178.0(3)
C40A P2 C52 C57 -24.7(11)
C46 P2 C52 C57 86.4(4)
C40B P2 C52 C57 -16.1(14)
Pt2 P2 C52 C57 -143.8(3)
C40A P2 C52 C53 155.7(10)
C46 P2 C52 C53 -93.2(3)
C40B P2 C52 C53 164.3(13)
Pt2 P2 C52 C53 36.6(4)
C57 C52 C53 C54 -0.1(6)
P2 C52 C53 C54 179.5(3)
C52 C53 C54 C55 0.1(6)
C53 C54 C55 C56 -0.1(7)
C54 C55 C56 C57 0.1(7)
C53 C52 C57 C56 0.1(6)
P2 C52 C57 C56 -179.5(3)
C55 C56 C57 C52 -0.1(7)
